data_2011961
loop_
_publ_author_name
'Mazumder, G.'
'De, M.'
'Mazumder, S. K.'
'Mukhopadhyay, A.'
'Das, A. K.'
'Van Aerschot, A.'

_publ_section_title
;9(<i>R</i>)-[6(<i>R</i>)-Hydroxymethyl-1-oxa-4-thiacyclohexan-2-yl]hypoxanthine--water
 (4/3), a nucleoside analogue
;
_journal_issue 5
_journal_name_full 'Acta Crystallographica Section C'
_journal_page_first 560
_journal_page_last 561
_journal_paper_doi 10.1107/S0108270100010799
_journal_volume 57
_journal_year 2001
_chemical_formula_moiety 'C10 H12  N4 O3 S , 0.75H2 O'
_chemical_formula_sum 'C10 H13.5 N4 O3.75 S'
_chemical_formula_weight 281.81
_chemical_name_systematic
;
 ?
;
_space_group_IT_number 1
_symmetry_cell_setting triclinic
_symmetry_space_group_name_Hall 'P 1'
_symmetry_space_group_name_H-M 'P 1'
_audit_creation_method SHELXL
_cell_angle_alpha 98.290(10)
_cell_angle_beta 94.470(10)
_cell_angle_gamma 101.210(10)
_cell_formula_units_Z 4
_cell_length_a 7.995(2)
_cell_length_b 9.261(2)
_cell_length_c 18.062(2)
_cell_measurement_reflns_used 25
_cell_measurement_temperature 293(2)
_cell_measurement_theta_max 14.4
_cell_measurement_theta_min 9.6
_cell_volume 1290.4(5)
_computing_cell_refinement 'CAD-4 Software'
_computing_data_collection 'CAD-4 Software (Enraf-Nonius, 1989)'
_computing_data_reduction 'CAD-4 Software'
_computing_molecular_graphics 'ORTEPII (Johnson, 1976)'
_computing_publication_material SHELXL93
_computing_structure_refinement 'SHELXL93 (Sheldrick, 1993)'
_computing_structure_solution 'SHELXS86 (Sheldrick, 1986)'
_diffrn_ambient_temperature 293(2)
_diffrn_measurement_device 'Enraf-Nonius CAD-4 diffractometer'
_diffrn_measurement_method \w-2\q
_diffrn_radiation_monochromator graphite
_diffrn_radiation_source 'fine-focus sealed tube'
_diffrn_radiation_type MoK\a
_diffrn_radiation_wavelength .71069
_diffrn_reflns_av_R_equivalents .0000
_diffrn_reflns_av_sigmaI/netI .0763
_diffrn_reflns_limit_h_max 9
_diffrn_reflns_limit_h_min -9
_diffrn_reflns_limit_k_max 10
_diffrn_reflns_limit_k_min -11
_diffrn_reflns_limit_l_max 21
_diffrn_reflns_limit_l_min 0
_diffrn_reflns_number 4559
_diffrn_reflns_theta_max 25.05
_diffrn_reflns_theta_min 1.15
_diffrn_standards_decay_% negligible
_diffrn_standards_interval_count 100
_diffrn_standards_number 3
_exptl_absorpt_coefficient_mu .265
_exptl_absorpt_correction_T_max .973
_exptl_absorpt_correction_T_min .848
_exptl_absorpt_correction_type 'emperical via \y scan (North et al., 1968)'
_exptl_crystal_colour colorless
_exptl_crystal_density_diffrn 1.451
_exptl_crystal_density_meas ?
_exptl_crystal_density_method none
_exptl_crystal_description plate
_exptl_crystal_F_000 590
_exptl_crystal_size_max .25
_exptl_crystal_size_mid .21
_exptl_crystal_size_min .12
_refine_diff_density_max .423
_refine_diff_density_min -.527
_refine_ls_abs_structure_details 'Flack (1983)'
_refine_ls_abs_structure_Flack .04(9)
_refine_ls_extinction_coef none
_refine_ls_extinction_method none
_refine_ls_goodness_of_fit_all .958
_refine_ls_goodness_of_fit_obs 1.135
_refine_ls_hydrogen_treatment mixed
_refine_ls_matrix_type fullcycle
_refine_ls_number_parameters 673
_refine_ls_number_reflns 4559
_refine_ls_number_restraints 4
_refine_ls_restrained_S_all .957
_refine_ls_restrained_S_obs 1.134
_refine_ls_R_factor_all .0725
_refine_ls_R_factor_obs .0715
_refine_ls_shift/esd_max -.007
_refine_ls_shift/esd_mean .001
_refine_ls_structure_factor_coef Fsqd
_refine_ls_weighting_details 'w = 1/[\s^2^(Fo^2^)+(0.1004P)^2^] where P=(Fo^2^+2Fc^2^)/3'
_refine_ls_weighting_scheme calc
_refine_ls_wR_factor_all .1545
_refine_ls_wR_factor_obs .1535
_reflns_number_observed 3382
_reflns_number_total 4559
_reflns_observed_criterion I>2\s(I)
_cod_data_source_file de1134.cif
_cod_data_source_block I
_cod_depositor_comments
;
The following automatic conversions were performed:
'_symmetry_cell_setting' value 'Triclinic' changed to 'triclinic'
according to '/home/saulius/struct/CIF-dictionaries/cif_core.dic'
dictionary named 'cif_core.dic' version 2.4.1 from 2010-06-29.

Automatic conversion script
Id: cif_fix_enum 1527 2010-12-29 10:47:43Z saulius 

The following automatic conversions were performed:

'_symmetry_cell_setting' value 'Triclinic' changed to 'triclinic'
according to /home/saulius/struct/CIF-dictionaries/cif_core.dic
dictionary named 'cif_core.dic' version 2.4.1 from 2010-06-29.

Automatic conversion script
Id: cif_fix_values 1715 2011-07-08 13:25:40Z adriana 

The following automatic conversions were performed:

'_exptl_crystal_density_meas' value 'not measured' was changed to '?'
- the value is perceived as not measured.

Automatic conversion script
Id: cif_fix_values 3008 2015-01-20 13:52:24Z robertas 

The following automatic conversions were performed:

'_refine_ls_weighting_scheme' value 'calc w =
1/[\s^2^(Fo^2^)+(0.1004P)^2^] where P=(Fo^2^+2Fc^2^)/3' was changed
to 'calc'. New tag '_refine_ls_weighting_details' was created. The
value of the new tag was set to 'w = 1/[\s^2^(Fo^2^)+(0.1004P)^2^]
where P=(Fo^2^+2Fc^2^)/3'.

Automatic conversion script
Id: cif_fix_values 3143 2015-03-26 13:38:13Z robertas 
;
_cod_original_cell_volume 1290.4(4)
_cod_original_sg_symbol_H-M P1
_cod_original_formula_sum 'C10 H13.50 N4 O3.75 S'
_cod_database_code 2011961

loop_
_symmetry_equiv_pos_as_xyz
'x, y, z'

loop_
_atom_site_aniso_label
_atom_site_aniso_U_11
_atom_site_aniso_U_22
_atom_site_aniso_U_33
_atom_site_aniso_U_12
_atom_site_aniso_U_13
_atom_site_aniso_U_23
O1'A .033(2) .0577(15) .038(2) .0034(12) -.0025(13) .0028(13)
C2'A .027(2) .040(2) .048(3) .0000(14) .000(2) .005(2)
C3'A .036(2) .077(3) .046(3) -.005(2) -.009(2) -.006(2)
S4'A .0496(7) .1015(10) .0514(8) .0010(7) -.0123(6) .0117(7)
C5'A .050(3) .077(3) .036(3) -.003(2) -.002(2) .007(2)
C6'A .038(2) .057(2) .050(3) .003(2) .005(2) .006(2)
C7'A .051(3) .087(4) .040(3) .011(3) .006(2) -.004(2)
O7'A .051(2) .088(3) .057(3) -.012(2) .001(2) .021(2)
N9A .037(2) .049(2) .039(2) -.0059(14) -.001(2) -.0007(14)
C8A .042(2) .037(2) .043(2) -.0087(15) .000(2) .014(2)
N7A .040(2) .047(2) .051(2) -.0041(5) .005(2) .012(2)
C5A .025(2) .043(2) .040(2) .0001(14) .001(2) .000(2)
C6A .041(2) .064(2) .039(2) .025(2) .002(2) .005(2)
N1A .034(2) .041(2) .062(3) -.0052(13) -.011(2) .004(2)
C2A .040(2) .048(2) .052(3) -.014(2) .001(2) .013(2)
N3A .035(2) .051(2) .049(2) .0001(14) .008(2) .007(2)
C4A .039(2) .050(2) .040(2) -.002(2) .000(2) -.001(2)
O6A .044(2) .077(2) .056(2) -.006(2) -.015(2) .009(2)
O1'B .0285(14) .0372(13) .040(2) -.0068(10) -.0107(12) -.0026(11)
C2'B .039(2) .042(2) .029(2) .009(2) -.014(2) -.0044(14)
C3'B .025(2) .068(3) .057(3) .004(2) -.008(2) -.011(2)
S4'B .0463(7) .0810(8) .0461(7) .0163(6) -.0196(5) -.0053(6)
C5'B .038(2) .058(2) .052(3) .015(2) -.019(2) -.012(2)
C6'B .026(2) .049(2) .043(2) .000(2) -.007(2) -.005(2)
C7'B .038(3) .082(3) .054(3) .013(2) -.008(2) -.024(3)
O7'B .034(2) .090(2) .050(2) .002(2) -.012(2) -.009(2)
N9B .0191(14) .046(2) .040(2) -.0032(12) -.0054(13) .0086(14)
C8B .027(2) .048(2) .051(3) -.0023(15) -.001(2) .007(2)
N7B .026(2) .047(2) .041(2) -.0049(13) -.0041(14) .0113(14)
C5B .033(2) .038(2) .034(2) .0072(15) .002(2) .0014(14)
C6B .028(2) .046(2) .042(2) .009(2) .010(2) .016(2)
N1B .040(2) .056(2) .032(2) -.005(2) -.008(2) .0046(15)
C2B .030(2) .044(2) .058(3) -.005(2) -.004(2) .007(2)
N3B .034(2) .055(2) .043(2) .0009(15) .005(2) .010(2)
C4B .023(2) .043(2) .040(2) .004(2) .001(2) .005(2)
O6B .052(2) .068(2) .042(2) -.011(2) -.007(2) .010(2)
O1'C .031(2) .071(2) .037(2) .0005(13) -.0037(13) .0075(14)
C2'C .029(2) .048(2) .042(2) .0038(14) .003(2) .008(2)
C3'C .065(4) .112(5) .038(3) .022(4) .002(3) .013(3)
S4'C .0527(9) .185(2) .0514(9) .0267(12) -.0082(8) .0222(11)
C5'C .066(4) .082(3) .038(3) .005(3) .001(3) .008(2)
C6'C .045(3) .054(2) .032(2) -.003(2) -.001(2) .002(2)
C7'C .040(3) .091(3) .044(3) -.006(2) .018(2) .009(2)
O7'C .093(4) .091(3) .062(3) -.014(3) .018(3) .001(2)
N9C .028(2) .052(2) .039(2) -.0091(13) .0039(15) .0172(15)
C8C .060(3) .059(2) .024(2) -.028(2) -.013(2) .006(2)
N7C .039(2) .058(2) .045(2) -.025(2) -.006(2) .012(2)
C5C .033(2) .040(2) .044(2) .0041(15) -.006(2) .001(2)
C6C .027(2) .051(2) .051(3) -.004(2) .009(2) .022(2)
N1C .037(2) .057(2) .043(2) -.006(2) .001(2) .024(2)
C2C .020(2) .073(3) .056(3) -.021(2) -.002(2) .008(2)
N3C .042(2) .049(2) .046(2) -.015(2) -.006(2) -.005(2)
C4C .017(2) .042(2) .048(2) .0069(14) -.005(2) .013(2)
O6C .060(2) .073(2) .029(2) -.009(2) -.008(2) .0073(14)
O1'D .061(2) .052(2) .043(2) .0086(15) -.011(2) -.0067(14)
C2'D .047(3) .055(2) .052(3) .012(2) .004(2) -.001(2)
C3'D .177(10) .108(6) .054(4) .087(7) .012(5) .015(4)
S4'D .234(4) .150(2) .0453(10) .120(3) .0108(15) .0283(11)
C5'D .094(6) .092(4) .066(5) .013(4) .028(4) -.012(3)
C6'D .054(3) .053(2) .055(3) .008(2) -.003(2) .009(2)
C7'D .095(6) .077(4) .084(5) .033(4) .004(4) -.004(4)
O7'D .123(5) .078(3) .085(4) .017(3) -.015(4) -.006(3)
N9D .037(2) .069(2) .039(2) .007(2) .006(2) -.005(2)
C8D .039(2) .078(3) .055(3) .006(2) -.006(2) .016(3)
N7D .040(2) .058(2) .040(2) -.007(2) -.003(2) .009(2)
C5D .039(2) .033(2) .037(2) .0040(15) -.003(2) .004(2)
C6D .037(2) .051(2) .058(3) .004(2) .006(2) .020(2)
N1D .050(2) .058(2) .050(3) .001(2) .011(2) .011(2)
C2D .036(2) .056(2) .052(3) -.004(2) .007(2) .004(2)
N3D .038(2) .065(2) .052(3) -.012(2) -.012(2) -.015(2)
C4D .030(2) .058(2) .039(2) .007(2) .007(2) .010(2)
O6D .064(2) .081(2) .032(2) .008(2) .000(2) .007(2)
O1W .055(2) .083(2) .053(2) -.002(2) -.006(2) .007(2)
O2W .068(3) .080(3) .055(3) -.019(2) -.022(2) .016(2)
O3W .092(4) .097(3) .066(3) .007(3) .005(3) .017(3)

loop_
_atom_site_label
_atom_site_fract_x
_atom_site_fract_y
_atom_site_fract_z
_atom_site_U_iso_or_equiv
_atom_site_thermal_displace_type
_atom_site_calc_flag
_atom_site_refinement_flags
_atom_site_occupancy
_atom_site_disorder_group
_atom_site_type_symbol
O1'A .2401(4) .1350(4) .4721(2) .0443(7) Uani d . 1 . O
C2'A .3876(5) .0944(4) .4459(3) .0399(9) Uani d . 1 . C
H2'A .395(5) -.005(4) .457(3) .048 Uiso calc R 1 . H
C3'A .5520(7) .2076(6) .4808(3) .0576(12) Uani d . 1 . C
H13A .544(7) .307(6) .472(3) .069 Uiso calc R 1 . H
H23A .650(7) .181(6) .458(3) .069 Uiso calc R 1 . H
S4'A .5776(2) .2049(2) .58210(9) .0706(4) Uani d . 1 . S
C5'A .3608(7) .2255(6) .6026(3) .0571(12) Uani d . 1 . C
H15A .345(7) .208(6) .653(3) .068 Uiso calc R 1 . H
H25A .349(7) .327(6) .599(3) .068 Uiso calc R 1 . H
C6'A .2274(6) .1204(6) .5494(3) .0495(10) Uani d . 1 . C
H6'A .242(6) .019(6) .555(3) .059 Uiso calc R 1 . H
C7'A .0467(8) .1294(7) .5662(3) .0616(13) Uani d . 1 . C
H17A .040(8) .129(7) .619(3) .074 Uiso calc R 1 . H
H27A .023(8) .223(7) .555(3) .074 Uiso calc R 1 . H
O7'A -.0828(6) .0101(5) .5254(2) .0687(11) Uani d . 1 . O
N9A .3689(5) .0915(4) .3643(2) .0446(8) Uani d . 1 . N
C8A .4536(6) .1873(5) .3227(3) .0423(9) Uani d . 1 . C
H8A .536(6) .271(5) .344(3) .051 Uiso calc R 1 . H
N7A .4082(6) .1512(4) .2504(2) .0477(8) Uani d . 1 . N
C5A .2830(5) .0230(4) .2446(3) .0377(8) Uani d . 1 . C
C6A .1814(6) -.0689(5) .1795(3) .0465(10) Uani d . 1 . C
N1A .0709(5) -.1868(4) .2004(3) .0486(9) Uani d . 1 . N
H1A .004(5) -.247(4) .165(3) .058 Uiso calc R 1 . H
C2A .0576(7) -.2169(5) .2696(3) .0495(10) Uani d . 1 . C
H2A -.021(7) -.302(5) .275(3) .059 Uiso calc R 1 . H
N3A .1462(5) -.1359(4) .3314(2) .0463(8) Uani d . 1 . N
C4A .2591(6) -.0146(5) .3131(3) .0456(9) Uani d . 1 . C
O6A .1926(5) -.0514(5) .1144(2) .0630(9) Uani d . 1 . O
H7'A -.102 .029 .473 .070 Uiso d . 1 . H
O1'B .9698(4) .5115(3) .3727(2) .0389(6) Uani d . 1 . O
C2'B 1.1034(6) .4301(4) .3719(2) .0383(8) Uani d . 1 . C
H2'B 1.064(6) .336(4) .390(2) .046 Uiso calc R 1 . H
C3'B 1.2625(6) .5170(6) .4211(3) .0533(11) Uani d . 1 . C
H13B 1.302(6) .610(6) .403(3) .064 Uiso calc R 1 . H
H23B 1.353(6) .461(6) .418(3) .064 Uiso calc R 1 . H
S4'B 1.2210(2) .5544(2) .51735(8) .0603(3) Uani d . 1 . S
C5'B 1.0406(6) .6425(6) .5027(3) .0522(12) Uani d . 1 . C
H15B .991(6) .660(6) .549(3) .063 Uiso calc R 1 . H
H25B 1.079(6) .738(6) .487(3) .063 Uiso calc R 1 . H
C6'B .9051(6) .5438(5) .4429(3) .0421(9) Uani d . 1 . C
H6'B .860(6) .450(5) .461(3) .051 Uiso calc R 1 . H
C7'B .7617(7) .6206(7) .4275(3) .0622(15) Uani d . 1 . C
H17B .705(7) .636(7) .473(3) .075 Uiso calc R 1 . H
H27B .808(7) .718(7) .415(3) .075 Uiso calc R 1 . H
O7'B .6376(5) .5358(5) .3668(2) .0626(9) Uani d . 1 . O
N9B 1.1294(4) .3973(4) .2935(2) .0369(7) Uani d . 1 . N
C8B 1.2296(5) .4838(5) .2539(3) .0440(9) Uani d . 1 . C
H8B 1.310(5) .568(5) .277(3) .053 Uiso calc R 1 . H
N7B 1.2063(5) .4425(4) .1817(2) .0396(7) Uani d . 1 . N
C5B 1.0761(5) .3147(4) .1722(2) .0353(8) Uani d . 1 . C
C6B .9959(5) .2195(4) .1058(2) .0372(8) Uani d . 1 . C
N1B .8628(5) .1108(4) .1213(2) .0454(9) Uani d . 1 . N
H1B .799(5) .053(4) .084(2) .054 Uiso calc R 1 . H
C2B .8285(6) .0908(5) .1906(3) .0465(10) Uani d . 1 . C
H2B .743(6) .009(5) .194(3) .056 Uiso calc R 1 . H
N3B .9022(5) .1731(4) .2540(2) .0447(8) Uani d . 1 . N
C4B 1.0290(5) .2872(4) .2401(2) .0360(8) Uani d . 1 . C
O6B 1.0193(5) .2285(4) .0393(2) .0575(9) Uani d . 1 . O
H7'B .656 .539 .322 .070 Uiso d . 1 . H
O1'C .5874(4) .8178(4) .7811(2) .0484(7) Uani d . 1 . O
C2'C .4390(5) .7703(5) .8159(3) .0403(8) Uani d . 1 . C
H2'C .398(5) .663(5) .798(3) .048 Uiso calc R 1 . H
C3'C .2984(9) .8463(9) .7988(3) .071(2) Uani d . 1 . C
H13C .337(9) .953(9) .816(3) .085 Uiso calc R 1 . H
H23C .203(9) .811(9) .826(3) .085 Uiso calc R 1 . H
S4'C .2273(2) .8148(3) .69994(11) .0965(7) Uani d D 1 . S
C5'C .4381(4) .8699(7) .6702(3) .0640(13) Uani d D 1 . C
H15C .429(4) .852(7) .616(3) .077 Uiso calc R 1 . H
H25C .479(4) .976(7) .687(3) .077 Uiso calc R 1 . H
C6'C .5640(6) .7877(5) .6999(3) .0464(10) Uani d . 1 . C
H6'C .525(6) .680(5) .682(3) .056 Uiso calc R 1 . H
C7'C .7432(7) .8426(7) .6751(3) .0602(13) Uani d . 1 . C
H17C .775(7) .951(7) .686(3) .072 Uiso calc R 1 . H
H27C .828(7) .802(7) .702(3) .072 Uiso calc R 1 . H
O7'C .7386(8) .7961(6) .5986(3) .087(2) Uani d . 1 . O
H7'C .722 .865 .576 .070 Uiso d . 1 . H
N9C .4967(4) .7918(4) .8952(2) .0409(7) Uani d . 1 . N
C8C .6119(7) .9115(5) .9368(3) .0541(13) Uani d . 1 . C
H8C .673(7) .988(5) .915(3) .065 Uiso calc R 1 . H
N7C .6286(6) .9095(5) 1.0071(2) .0523(10) Uani d . 1 . N
C5C .5097(5) .7815(5) 1.0164(3) .0406(9) Uani d . 1 . C
C6C .4673(5) .7257(5) 1.0841(3) .0428(10) Uani d . 1 . C
N1C .3415(5) .5938(4) 1.0637(2) .0467(9) Uani d . 1 . N
H1C .304(5) .549(4) 1.099(2) .056 Uiso calc R 1 . H
C2C .2727(6) .5288(6) .9936(3) .0546(12) Uani d . 1 . C
H2C .190(6) .441(6) .989(3) .066 Uiso calc R 1 . H
N3C .3123(6) .5785(4) .9319(3) .0509(10) Uani d . 1 . N
C4C .4312(4) .7096(4) .9467(2) .0357(9) Uani d . 1 . C
O6C .5208(6) .7770(4) 1.1486(2) .0580(8) Uani d . 1 . O
O1'D .8935(5) .3484(4) .8874(2) .0550(8) Uani d . 1 . O
C2'D .7552(7) .4235(6) .8901(3) .0522(11) Uani d . 1 . C
H2'D .647(7) .355(6) .870(3) .063 Uiso calc R 1 . H
C3'D .7896(16) .5506(11) .8451(4) .105(3) Uani d . 1 . C
H13D .904(16) .611(11) .861(4) .126 Uiso calc R 1 . H
H23D .707(16) .614(11) .853(4) .126 Uiso calc R 1 . H
S4'D .7717(5) .4699(4) .74679(12) .1313(14) Uani d . 1 . S
C5'D .9295(12) .3608(9) .7580(4) .086(2) Uani d . 1 . C
H15D .932(12) .299(9) .710(4) .104 Uiso calc R 1 . H
H25D 1.041(12) .427(9) .771(4) .104 Uiso calc R 1 . H
C6'D .9015(7) .2654(6) .8152(3) .0549(12) Uani d . 1 . C
H6'D .793(7) .193(6) .800(3) .066 Uiso calc R 1 . H
C7'D 1.0447(12) .1820(8) .8307(5) .086(2) Uani d . 1 . C
H17D 1.060(12) .119(8) .785(5) .103 Uiso calc R 1 . H
H27D 1.152(12) .253(8) .848(5) .103 Uiso calc R 1 . H
O7'D .9961(10) .0885(6) .8895(4) .099(2) Uani d . 1 . O
N9D .7569(5) .4764(5) .9701(2) .0500(9) Uani d . 1 . N
C8D .8698(7) .5971(7) 1.0153(3) .0581(12) Uani d . 1 . C
H8D .947(7) .666(7) .995(3) .070 Uiso calc R 1 . H
N7D .8597(5) .6057(5) 1.0850(2) .0487(9) Uani d . 1 . N
C5D .7336(5) .4799(4) 1.0920(2) .0372(8) Uani d . 1 . C
C6D .6671(6) .4308(5) 1.1561(3) .0481(11) Uani d . 1 . C
N1D .5394(6) .2967(5) 1.1333(3) .0533(10) Uani d . 1 . N
H1D .493(6) .255(5) 1.168(3) .064 Uiso calc R 1 . H
C2D .4882(6) .2333(5) 1.0639(3) .0500(10) Uani d . 1 . C
H2D .399(6) .149(5) 1.057(3) .060 Uiso calc R 1 . H
N3D .5476(6) .2738(5) 1.0023(3) .0582(11) Uani d . 1 . N
C4D .6706(6) .4029(5) 1.0210(3) .0421(9) Uani d . 1 . C
O6D .7096(6) .4837(5) 1.2214(2) .0603(9) Uani d . 1 . O
H7'D .982 .160 .920 .070 Uiso d . 1 . H
O1W .7998(6) .0375(5) .3829(2) .0668(10) Uani d . 1 . O
H1W1 .751 -.051 .371 .070 Uiso d . 1 . H
H2W1 .827 .071 .344 .070 Uiso d . 1 . H
O2W .5601(6) -.2076(5) .3025(3) .0736(12) Uani d . 1 . O
H1W2 .581 -.291 .303 .070 Uiso d . 1 . H
H2W2 .610 -.170 .255 .070 Uiso d . 1 . H
O3W .1147(8) .8682(6) .9563(3) .0866(14) Uani d . 1 . O
H1W3 .122 .885 1.004 .070 Uiso d . 1 . H
H2W3 .087 .950 .940 .070 Uiso d . 1 . H

loop_
_atom_type_symbol
_atom_type_description
_atom_type_scat_dispersion_real
_atom_type_scat_dispersion_imag
_atom_type_scat_source
C C .0033 .0016 'International Tables Vol C Tables 4.2.6.8 and 6.1.1.4'
H H .0000 .0000 'International Tables Vol C Tables 4.2.6.8 and 6.1.1.4'
N N .0061 .0033 'International Tables Vol C Tables 4.2.6.8 and 6.1.1.4'
O O .0106 .0060 'International Tables Vol C Tables 4.2.6.8 and 6.1.1.4'
S S .1246 .1234 'International Tables Vol C Tables 4.2.6.8 and 6.1.1.4'

loop_
_geom_angle_atom_site_label_1
_geom_angle_atom_site_label_2
_geom_angle_atom_site_label_3
_geom_angle
C2'A O1'A C6'A 112.6(3)
O1'A C2'A N9A 106.3(3)
O1'A C2'A C3'A 112.0(4)
N9A C2'A C3'A 108.9(4)
O1'A C2'A H2'A 109.8(2)
N9A C2'A H2'A 109.8(2)
C3'A C2'A H2'A 109.8(3)
C2'A C3'A S4'A 108.4(4)
C2'A C3'A H13A 110.0(3)
S4'A C3'A H13A 110.0(2)
C2'A C3'A H23A 110.0(3)
S4'A C3'A H23A 110.0(2)
H13A C3'A H23A 108.4
C3'A S4'A C5'A 98.4(3)
C6'A C5'A S4'A 111.6(4)
C6'A C5'A H15A 109.3(3)
S4'A C5'A H15A 109.3(2)
C6'A C5'A H25A 109.3(3)
S4'A C5'A H25A 109.3(2)
H15A C5'A H25A 108.0
O1'A C6'A C5'A 114.1(4)
O1'A C6'A C7'A 108.1(4)
C5'A C6'A C7'A 113.3(4)
O1'A C6'A H6'A 107.0(2)
C5'A C6'A H6'A 107.0(3)
C7'A C6'A H6'A 107.0(3)
O7'A C7'A C6'A 114.2(4)
O7'A C7'A H17A 108.7(3)
C6'A C7'A H17A 108.7(3)
O7'A C7'A H27A 108.7(3)
C6'A C7'A H27A 108.7(3)
H17A C7'A H27A 107.6
C7'A O7'A H7'A 108.4(4)
C8A N9A C4A 105.0(4)
C8A N9A C2'A 129.5(4)
C4A N9A C2'A 125.5(3)
N7A C8A N9A 114.1(4)
N7A C8A H8A 122.9(2)
N9A C8A H8A 122.9(2)
C8A N7A C5A 103.3(4)
C4A C5A N7A 110.8(4)
C4A C5A C6A 118.9(4)
N7A C5A C6A 130.3(4)
O6A C6A N1A 123.6(5)
O6A C6A C5A 126.1(5)
N1A C6A C5A 110.3(4)
C2A N1A C6A 126.9(4)
C2A N1A H1A 116.5(3)
C6A N1A H1A 116.5(3)
N3A C2A N1A 125.4(4)
N3A C2A H2A 117.3(3)
N1A C2A H2A 117.3(3)
C2A N3A C4A 109.8(4)
C5A C4A N9A 106.7(4)
C5A C4A N3A 128.7(5)
N9A C4A N3A 124.6(4)
C6'B O1'B C2'B 116.5(3)
O1'B C2'B N9B 104.9(3)
O1'B C2'B C3'B 111.4(3)
N9B C2'B C3'B 113.4(4)
O1'B C2'B H2'B 109.0(2)
N9B C2'B H2'B 109.0(2)
C3'B C2'B H2'B 109.0(3)
C2'B C3'B S4'B 111.1(4)
C2'B C3'B H13B 109.4(3)
S4'B C3'B H13B 109.4(2)
C2'B C3'B H23B 109.4(2)
S4'B C3'B H23B 109.4(2)
H13B C3'B H23B 108.0
C3'B S4'B C5'B 97.9(2)
C6'B C5'B S4'B 110.5(3)
C6'B C5'B H15B 109.6(3)
S4'B C5'B H15B 109.6(2)
C6'B C5'B H25B 109.6(3)
S4'B C5'B H25B 109.6(2)
H15B C5'B H25B 108.1
O1'B C6'B C7'B 105.8(4)
O1'B C6'B C5'B 112.7(4)
C7'B C6'B C5'B 110.4(4)
O1'B C6'B H6'B 109.3(2)
C7'B C6'B H6'B 109.3(3)
C5'B C6'B H6'B 109.3(3)
O7'B C7'B C6'B 112.0(4)
O7'B C7'B H17B 109.2(3)
C6'B C7'B H17B 109.2(3)
O7'B C7'B H27B 109.2(3)
C6'B C7'B H27B 109.2(3)
H17B C7'B H27B 107.9
C7'B O7'B H7'B 119.7(5)
C8B N9B C4B 104.6(4)
C8B N9B C2'B 127.6(4)
C4B N9B C2'B 126.4(3)
N7B C8B N9B 115.5(4)
N7B C8B H8B 122.2(2)
N9B C8B H8B 122.2(3)
C8B N7B C5B 103.1(4)
C4B C5B N7B 109.9(4)
C4B C5B C6B 120.3(4)
N7B C5B C6B 129.8(4)
O6B C6B N1B 119.3(4)
O6B C6B C5B 129.3(4)
N1B C6B C5B 111.1(4)
C2B N1B C6B 123.9(4)
C2B N1B H1B 118.0(3)
C6B N1B H1B 118.0(3)
N3B C2B N1B 127.2(4)
N3B C2B H2B 116.4(3)
N1B C2B H2B 116.4(3)
C2B N3B C4B 110.0(4)
C5B C4B N9B 106.9(4)
C5B C4B N3B 127.2(4)
N9B C4B N3B 125.9(4)
C2'C O1'C C6'C 114.8(4)
O1'C C2'C N9C 105.2(3)
O1'C C2'C C3'C 113.8(4)
N9C C2'C C3'C 113.3(4)
O1'C C2'C H2'C 108.1(2)
N9C C2'C H2'C 108.1(2)
C3'C C2'C H2'C 108.1(3)
C2'C C3'C S4'C 112.2(4)
C2'C C3'C H13C 109.2(3)
S4'C C3'C H13C 109.2(3)
C2'C C3'C H23C 109.2(3)
S4'C C3'C H23C 109.2(2)
H13C C3'C H23C 107.9
C3'C S4'C C5'C 95.7(3)
C6'C C5'C S4'C 112.8(4)
C6'C C5'C H15C 109.0(3)
S4'C C5'C H15C 109.0(2)
C6'C C5'C H25C 109.0(3)
S4'C C5'C H25C 109.0(2)
H15C C5'C H25C 107.8
O1'C C6'C C5'C 110.5(4)
O1'C C6'C C7'C 105.3(4)
C5'C C6'C C7'C 110.7(4)
O1'C C6'C H6'C 110.1(2)
C5'C C6'C H6'C 110.1(3)
C7'C C6'C H6'C 110.1(3)
O7'C C7'C C6'C 109.0(5)
O7'C C7'C H17C 109.9(3)
C6'C C7'C H17C 109.9(3)
O7'C C7'C H27C 109.9(4)
C6'C C7'C H27C 109.9(3)
H17C C7'C H27C 108.3
C7'C O7'C H7'C 108.8(6)
C4C N9C C8C 104.9(4)
C4C N9C C2'C 127.1(3)
C8C N9C C2'C 127.4(3)
N7C C8C N9C 114.7(4)
N7C C8C H8C 122.6(2)
N9C C8C H8C 122.6(2)
C8C N7C C5C 104.4(4)
C4C C5C N7C 108.7(4)
C4C C5C C6C 121.8(4)
N7C C5C C6C 129.5(4)
O6C C6C N1C 122.5(4)
O6C C6C C5C 129.6(4)
N1C C6C C5C 107.8(4)
C2C N1C C6C 126.9(4)
C2C N1C H1C 116.6(3)
C6C N1C H1C 116.6(2)
N3C C2C N1C 125.5(4)
N3C C2C H2C 117.3(3)
N1C C2C H2C 117.3(3)
C2C N3C C4C 111.6(4)
N9C C4C N3C 126.4(4)
N9C C4C C5C 107.1(4)
N3C C4C C5C 126.5(4)
C2'D O1'D C6'D 113.9(4)
O1'D C2'D N9D 103.4(4)
O1'D C2'D C3'D 108.8(5)
N9D C2'D C3'D 112.4(5)
O1'D C2'D H2'D 110.7(2)
N9D C2'D H2'D 110.7(3)
C3'D C2'D H2'D 110.7(5)
C2'D C3'D S4'D 107.8(6)
C2'D C3'D H13D 110.1(5)
S4'D C3'D H13D 110.1(4)
C2'D C3'D H23D 110.1(4)
S4'D C3'D H23D 110.1(3)
H13D C3'D H23D 108.5
C5'D S4'D C3'D 95.6(4)
C6'D C5'D S4'D 114.4(5)
C6'D C5'D H15D 108.7(3)
S4'D C5'D H15D 108.7(3)
C6'D C5'D H25D 108.7(4)
S4'D C5'D H25D 108.7(3)
H15D C5'D H25D 107.6
O1'D C6'D C5'D 112.2(5)
O1'D C6'D C7'D 102.7(5)
C5'D C6'D C7'D 115.0(6)
O1'D C6'D H6'D 108.9(3)
C5'D C6'D H6'D 108.9(4)
C7'D C6'D H6'D 108.9(4)
O7'D C7'D C6'D 108.5(7)
O7'D C7'D H17D 110.0(3)
C6'D C7'D H17D 110.0(4)
O7'D C7'D H27D 110.0(4)
C6'D C7'D H27D 110.0(4)
H17D C7'D H27D 108.4
C7'D O7'D H7'D 93.7(6)
C4D N9D C8D 103.6(4)
C4D N9D C2'D 127.3(4)
C8D N9D C2'D 128.1(5)
N7D C8D N9D 115.2(5)
N7D C8D H8D 122.4(3)
N9D C8D H8D 122.4(3)
C8D N7D C5D 104.8(4)
C4D C5D C6D 120.4(4)
C4D C5D N7D 108.7(4)
C6D C5D N7D 130.8(4)
O6D C6D C5D 128.5(5)
O6D C6D N1D 122.1(5)
C5D C6D N1D 109.3(4)
C2D N1D C6D 125.2(4)
C2D N1D H1D 117.4(3)
C6D N1D H1D 117.4(3)
N1D C2D N3D 127.7(5)
N1D C2D H2D 116.2(3)
N3D C2D H2D 116.2(3)
C2D N3D C4D 109.4(4)
N9D C4D N3D 124.5(4)
N9D C4D C5D 107.6(4)
N3D C4D C5D 127.9(4)
H1W1 O1W H2W1 108.3(5)
H1W2 O2W H2W2 106.3(6)
H1W3 O3W H2W3 106.7(6)

loop_
_geom_bond_atom_site_label_1
_geom_bond_atom_site_label_2
_geom_bond_site_symmetry_2
_geom_bond_distance
_geom_bond_publ_flag
O1'A C2'A . 1.402(5) ?
O1'A C6'A . 1.431(6) ?
C2'A N9A . 1.465(6) ?
C2'A C3'A . 1.539(6) ?
C2'A H2'A . .98 ?
C3'A S4'A . 1.830(6) ?
C3'A H13A . .97 ?
C3'A H23A . .97 ?
S4'A C5'A . 1.840(6) ?
C5'A C6'A . 1.475(7) ?
C5'A H15A . .97 ?
C5'A H25A . .97 ?
C6'A C7'A . 1.515(7) ?
C6'A H6'A . .98 ?
C7'A O7'A . 1.428(7) ?
C7'A H17A . .97 ?
C7'A H27A . .97 ?
O7'A H7'A . .986(4) ?
N9A C8A . 1.360(5) ?
N9A C4A . 1.366(6) ?
C8A N7A . 1.303(6) ?
C8A H8A . .93 ?
N7A C5A . 1.381(6) ?
C5A C4A . 1.351(7) ?
C5A C6A . 1.436(6) ?
C6A O6A . 1.217(6) ?
C6A N1A . 1.383(6) ?
N1A C2A . 1.327(7) ?
N1A H1A . .86 ?
C2A N3A . 1.319(6) ?
C2A H2A . .93 ?
N3A C4A . 1.395(6) ?
O1'B C6'B . 1.420(5) ?
O1'B C2'B . 1.422(5) ?
C2'B N9B . 1.444(6) ?
C2'B C3'B . 1.508(6) ?
C2'B H2'B . .98 ?
C3'B S4'B . 1.793(6) ?
C3'B H13B . .97 ?
C3'B H23B . .97 ?
S4'B C5'B . 1.811(5) ?
C5'B C6'B . 1.525(6) ?
C5'B H15B . .97 ?
C5'B H25B . .97 ?
C6'B C7'B . 1.491(6) ?
C6'B H6'B . .98 ?
C7'B O7'B . 1.443(6) ?
C7'B H17B . .97 ?
C7'B H27B . .97 ?
O7'B H7'B . .837(4) ?
N9B C8B . 1.342(6) ?
N9B C4B . 1.375(5) ?
C8B N7B . 1.294(6) ?
C8B H8B . .93 ?
N7B C5B . 1.396(5) ?
C5B C4B . 1.355(6) ?
C5B C6B . 1.408(6) ?
C6B O6B . 1.242(6) ?
C6B N1B . 1.391(5) ?
N1B C2B . 1.333(7) ?
N1B H1B . .86 ?
C2B N3B . 1.308(6) ?
C2B H2B . .93 ?
N3B C4B . 1.381(5) ?
O1'C C2'C . 1.411(5) ?
O1'C C6'C . 1.444(5) ?
C2'C N9C . 1.443(6) ?
C2'C C3'C . 1.474(7) ?
C2'C H2'C . .98 ?
C3'C S4'C . 1.796(6) ?
C3'C H13C . .97 ?
C3'C H23C . .97 ?
S4'C C5'C . 1.8097(12) ?
C5'C C6'C . 1.487(8) ?
C5'C H15C . .97 ?
C5'C H25C . .97 ?
C6'C C7'C . 1.547(6) ?
C6'C H6'C . .98 ?
C7'C O7'C . 1.383(7) ?
C7'C H17C . .97 ?
C7'C H27C . .97 ?
O7'C H7'C . .827(6) ?
N9C C4C . 1.357(5) ?
N9C C8C . 1.377(5) ?
C8C N7C . 1.269(6) ?
C8C H8C . .93 ?
N7C C5C . 1.408(6) ?
C5C C4C . 1.377(6) ?
C5C C6C . 1.433(6) ?
C6C O6C . 1.204(6) ?
C6C N1C . 1.405(6) ?
N1C C2C . 1.346(7) ?
N1C H1C . .86 ?
C2C N3C . 1.304(7) ?
C2C H2C . .93 ?
N3C C4C . 1.367(5) ?
O1'D C2'D . 1.417(6) ?
O1'D C6'D . 1.428(7) ?
C2'D N9D . 1.454(7) ?
C2'D C3'D . 1.518(10) ?
C2'D H2'D . .98 ?
C3'D S4'D . 1.809(8) ?
C3'D H13D . .97 ?
C3'D H23D . .97 ?
S4'D C5'D . 1.780(9) ?
C5'D C6'D . 1.456(10) ?
C5'D H15D . .97 ?
C5'D H25D . .97 ?
C6'D C7'D . 1.531(8) ?
C6'D H6'D . .98 ?
C7'D O7'D . 1.492(11) ?
C7'D H17D . .97 ?
C7'D H27D . .97 ?
O7'D H7'D . .830(6) ?
N9D C4D . 1.372(6) ?
N9D C8D . 1.401(7) ?
C8D N7D . 1.260(7) ?
C8D H8D . .93 ?
N7D C5D . 1.412(5) ?
C5D C4D . 1.378(6) ?
C5D C6D . 1.409(6) ?
C6D O6D . 1.206(7) ?
C6D N1D . 1.431(7) ?
N1D C2D . 1.304(7) ?
N1D H1D . .86 ?
C2D N3D . 1.318(7) ?
C2D H2D . .93 ?
N3D C4D . 1.374(6) ?
O1W H1W1 . .826(5) ?
O1W H2W1 . .841(4) ?
O2W H1W2 . .822(5) ?
O2W H2W2 . 1.053(5) ?
O3W H1W3 . .846(5) ?
O3W H2W3 . .911(6) ?

loop_
_geom_hbond_atom_site_label_D
_geom_hbond_atom_site_label_H
_geom_hbond_atom_site_label_A
_geom_hbond_site_symmetry_A
_geom_hbond_distance_DH
_geom_hbond_distance_HA
_geom_hbond_distance_DA
_geom_hbond_angle_DHA
_geom_hbond_publ_flag
O1W H1W1 O2W 1_555 .83(4) 2.07(5) 2.804(7) 147.5(4) yes
O1W H2W1 N3B 1_555 .84(4) 2.06(4) 2.901(6) 174.2(4) yes
N1A H1A N7D 1_444 .86(6) 1.96(6) 2.816(7) 176.1(6) yes
O7'A H7'A O1W 1_455 .99(4) 1.78(4) 2.734(5) 162.6(3) yes
O7'C H7'C O7'A 1_665 .83(6) 2.20(5) 2.769(8) 125.5(5) yes
N1B H1B N7C 1_544 .86(5) 2.00(6) 2.858(6) 172.2(5) yes
O2W H2W2 O6C 1-544 1.05(6) 1.95(4) 2.753(7) 130.2(4) yes
O7'B H7'B O6D 1_554 .84(4) 1.92(4) 2.728(6) 161.7(3) yes
N1C H1C N7B 1_456 .86(6) 2.02(6) 2.882(6) 177.1(5) yes
N1D H1D N7A 1_556 .86(6) 1.97(6) 2.829(7) 174.1(5) yes
O7'D H7'D O6B 1_556 .83(6) 2.14(4) 2.802(8) 137.1(5) yes
O2W H1W2 O7'B 1_545 .82(5) 2.20(5) 2.938(8) 149.5(5) yes
O3W H1W3 O6A 1_566 .85(5) 2.00(4) 2.833(7) 167.2(4) yes
O3W H2W3 O7'D 1_465 .91(6) 1.89(7) 2.793(9) 167.1(5) yes

loop_
_geom_torsion_atom_site_label_1
_geom_torsion_atom_site_label_2
_geom_torsion_atom_site_label_3
_geom_torsion_atom_site_label_4
_geom_torsion
C6'A O1'A C2'A N9A 171.0(3)
C6'A O1'A C2'A C3'A -70.1(5)
O1'A C2'A C3'A S4'A 64.8(4)
N9A C2'A C3'A S4'A -178.0(3)
C2'A C3'A S4'A C5'A -50.3(4)
C3'A S4'A C5'A C6'A 48.5(4)
C2'A O1'A C6'A C5'A 66.8(5)
C2'A O1'A C6'A C7'A -166.2(4)
S4'A C5'A C6'A O1'A -58.1(5)
S4'A C5'A C6'A C7'A 177.6(4)
O1'A C6'A C7'A O7'A 64.3(6)
C5'A C6'A C7'A O7'A -168.3(5)
O1'A C2'A N9A C8A 108.2(5)
C3'A C2'A N9A C8A -12.7(6)
O1'A C2'A N9A C4A -72.8(5)
C3'A C2'A N9A C4A 166.3(4)
C4A N9A C8A N7A -.4(5)
C2'A N9A C8A N7A 178.8(4)
N9A C8A N7A C5A .7(5)
C8A N7A C5A C4A -.8(5)
C8A N7A C5A C6A 178.9(4)
C4A C5A C6A O6A -177.6(4)
N7A C5A C6A O6A 2.7(7)
C4A C5A C6A N1A -.1(5)
N7A C5A C6A N1A -179.8(4)
O6A C6A N1A C2A 176.5(5)
C5A C6A N1A C2A -1.0(6)
C6A N1A C2A N3A 1.9(8)
N1A C2A N3A C4A -1.2(7)
N7A C5A C4A N9A .6(5)
C6A C5A C4A N9A -179.1(3)
N7A C5A C4A N3A -179.6(4)
C6A C5A C4A N3A .7(7)
C8A N9A C4A C5A -.2(5)
C2'A N9A C4A C5A -179.4(4)
C8A N9A C4A N3A -180.0(4)
C2'A N9A C4A N3A .8(7)
C2A N3A C4A C5A .0(7)
C2A N3A C4A N9A 179.7(4)
C6'B O1'B C2'B N9B 173.2(3)
C6'B O1'B C2'B C3'B -63.7(5)
O1'B C2'B C3'B S4'B 61.7(5)
N9B C2'B C3'B S4'B 179.8(3)
C2'B C3'B S4'B C5'B -54.3(4)
C3'B S4'B C5'B C6'B 52.2(4)
C2'B O1'B C6'B C7'B -176.8(4)
C2'B O1'B C6'B C5'B 62.5(4)
S4'B C5'B C6'B O1'B -58.4(5)
S4'B C5'B C6'B C7'B -176.5(4)
O1'B C6'B C7'B O7'B 53.1(6)
C5'B C6'B C7'B O7'B 175.4(5)
O1'B C2'B N9B C8B 86.0(5)
C3'B C2'B N9B C8B -35.9(5)
O1'B C2'B N9B C4B -78.4(4)
C3'B C2'B N9B C4B 159.8(4)
C4B N9B C8B N7B -.2(5)
C2'B N9B C8B N7B -167.2(4)
N9B C8B N7B C5B .1(5)
C8B N7B C5B C4B .0(4)
C8B N7B C5B C6B -179.7(4)
C4B C5B C6B O6B 178.4(4)
N7B C5B C6B O6B -1.9(7)
C4B C5B C6B N1B 4.8(5)
N7B C5B C6B N1B -175.5(4)
O6B C6B N1B C2B 179.1(4)
C5B C6B N1B C2B -6.5(6)
C6B N1B C2B N3B 5.4(7)
N1B C2B N3B C4B -1.4(7)
N7B C5B C4B N9B -.2(4)
C6B C5B C4B N9B 179.6(4)
N7B C5B C4B N3B 178.5(4)
C6B C5B C4B N3B -1.8(6)
C8B N9B C4B C5B .2(4)
C2'B N9B C4B C5B 167.5(3)
C8B N9B C4B N3B -178.4(4)
C2'B N9B C4B N3B -11.2(6)
C2B N3B C4B C5B -.3(6)
C2B N3B C4B N9B 178.1(4)
C6'C O1'C C2'C N9C 172.1(3)
C6'C O1'C C2'C C3'C -63.3(5)
O1'C C2'C C3'C S4'C 60.8(6)
N9C C2'C C3'C S4'C -179.0(4)
C2'C C3'C S4'C C5'C -51.9(5)
C3'C S4'C C5'C C6'C 53.8(5)
C2'C O1'C C6'C C5'C 62.8(5)
C2'C O1'C C6'C C7'C -177.6(4)
S4'C C5'C C6'C O1'C -61.8(5)
S4'C C5'C C6'C C7'C -178.1(4)
O1'C C6'C C7'C O7'C 170.3(5)
C5'C C6'C C7'C O7'C -70.2(6)
O1'C C2'C N9C C4C -148.6(4)
C3'C C2'C N9C C4C 86.5(5)
O1'C C2'C N9C C8C 41.8(6)
C3'C C2'C N9C C8C -83.1(7)
C4C N9C C8C N7C 2.2(7)
C2'C N9C C8C N7C 173.7(5)
N9C C8C N7C C5C -2.8(7)
C8C N7C C5C C4C 2.3(5)
C8C N7C C5C C6C -177.4(5)
C4C C5C C6C O6C -178.0(5)
N7C C5C C6C O6C 1.6(8)
C4C C5C C6C N1C .6(5)
N7C C5C C6C N1C -179.7(4)
O6C C6C N1C C2C 179.3(5)
C5C C6C N1C C2C .6(6)
C6C N1C C2C N3C .0(9)
N1C C2C N3C C4C -1.6(8)
C8C N9C C4C N3C -179.3(4)
C2'C N9C C4C N3C 9.2(6)
C8C N9C C4C C5C -.5(4)
C2'C N9C C4C C5C -172.1(4)
C2C N3C C4C N9C -178.6(4)
C2C N3C C4C C5C 3.0(6)
N7C C5C C4C N9C -1.0(4)
C6C C5C C4C N9C 178.7(4)
N7C C5C C4C N3C 177.7(4)
C6C C5C C4C N3C -2.6(6)
C6'D O1'D C2'D N9D 170.5(4)
C6'D O1'D C2'D C3'D -69.9(7)
O1'D C2'D C3'D S4'D 69.4(8)
N9D C2'D C3'D S4'D -176.7(5)
C2'D C3'D S4'D C5'D -56.9(7)
C3'D S4'D C5'D C6'D 52.9(7)
C2'D O1'D C6'D C5'D 62.8(7)
C2'D O1'D C6'D C7'D -173.1(5)
S4'D C5'D C6'D O1'D -57.5(7)
S4'D C5'D C6'D C7'D -174.5(5)
O1'D C6'D C7'D O7'D 58.5(7)
C5'D C6'D C7'D O7'D -179.3(6)
O1'D C2'D N9D C4D -90.2(5)
C3'D C2'D N9D C4D 152.7(6)
O1'D C2'D N9D C8D 76.0(6)
C3'D C2'D N9D C8D -41.1(8)
C4D N9D C8D N7D -1.1(6)
C2'D N9D C8D N7D -169.8(5)
N9D C8D N7D C5D 1.7(6)
C8D N7D C5D C4D -1.7(5)
C8D N7D C5D C6D -179.7(4)
C4D C5D C6D O6D 178.7(5)
N7D C5D C6D O6D -3.4(8)
C4D C5D C6D N1D 1.7(6)
N7D C5D C6D N1D 179.6(4)
O6D C6D N1D C2D -179.7(5)
C5D C6D N1D C2D -2.4(7)
C6D N1D C2D N3D 3.7(9)
N1D C2D N3D C4D -3.5(8)
C8D N9D C4D N3D -178.5(5)
C2'D N9D C4D N3D -9.7(7)
C8D N9D C4D C5D -.1(5)
C2'D N9D C4D C5D 168.7(4)
C2D N3D C4D N9D -179.1(4)
C2D N3D C4D C5D 2.8(7)
C6D C5D C4D N9D 179.4(4)
N7D C5D C4D N9D 1.1(5)
C6D C5D C4D N3D -2.3(7)
N7D C5D C4D N3D 179.4(4)

loop_
_cod_related_entry_id
_cod_related_entry_database
_cod_related_entry_code
1 ChemSpider 30652322
